data_1101180
loop_
_publ_author_name
'Ouellette, Wayne'
'Yu, Ming Hui'
'O'Connor, Charles J.'
'Zubieta, Jon'

_publ_section_title
;
 Structural Diversity of the Oxovanadium Organodiphosphonate System:
 A Platform for the Design of Void Channels
;
_journal_issue 8
_journal_name_full 'Inorganic Chemistry'
_journal_page_first 3224
_journal_page_last 3239
_journal_paper_doi 10.1021/ic0517422
_journal_volume 45
_journal_year 2006
_chemical_formula_sum 'C4.5 H10 O3.5 P V0.5'
_chemical_formula_weight 176.57
_space_group_IT_number 87
_symmetry_cell_setting tetragonal
_symmetry_space_group_name_Hall '-I 4'
_symmetry_space_group_name_H-M 'I 4/m'
_cell_angle_alpha 90.00
_cell_angle_beta 90.00
_cell_angle_gamma 90.00
_cell_formula_units_Z 16
_cell_length_a 8.9297(3)
_cell_length_b 8.9297(3)
_cell_length_c 34.847(2)
_cell_measurement_temperature 90(2)
_cell_volume 2778.6(2)
_diffrn_ambient_temperature 90(2)
_exptl_crystal_density_diffrn 1.688
_cod_depositor_comments
;
The following automatic conversions were performed:
'_symmetry_cell_setting' value 'Tetragonal' changed to 'tetragonal'
according to '/home/saulius/struct/CIF-dictionaries/cif_core.dic'
dictionary named 'cif_core.dic' version 2.4.1 from 2010-06-29.

Automatic conversion script
Id: cif_fix_enum 1527 2010-12-29 10:47:43Z saulius 
;
_cod_original_formula_sum 'C4.50 H10 O3.50 P V0.50'
_cod_database_code 1101180

loop_
_symmetry_equiv_pos_as_xyz
'x, y, z'
'-x, -y, z'
'-y, x, z'
'y, -x, z'
'x+1/2, y+1/2, z+1/2'
'-x+1/2, -y+1/2, z+1/2'
'-y+1/2, x+1/2, z+1/2'
'y+1/2, -x+1/2, z+1/2'
'-x, -y, -z'
'x, y, -z'
'y, -x, -z'
'-y, x, -z'
'-x+1/2, -y+1/2, -z+1/2'
'x+1/2, y+1/2, -z+1/2'
'y+1/2, -x+1/2, -z+1/2'
'-y+1/2, x+1/2, -z+1/2'

loop_
_atom_site_label
_atom_site_type_symbol
_atom_site_fract_x
_atom_site_fract_y
_atom_site_fract_z
_atom_site_U_iso_or_equiv
_atom_site_adp_type
_atom_site_occupancy
_atom_site_symmetry_multiplicity
_atom_site_calc_flag
_atom_site_refinement_flags
_atom_site_disorder_assembly
_atom_site_disorder_group
V1A V 0.5000 0.5000 0.32005(2) 0.0050(2) Uani 0.893(3) 4 d SP . 1
V1B V 0.5000 0.5000 0.2928(2) 0.020(2) Uani 0.107(3) 4 d SP . 2
V2A V 0.5000 0.5000 0.20912(2) 0.0042(2) Uani 0.805(3) 4 d SP . 1
V2B V 0.5000 0.5000 0.18190(12) 0.0142(12) Uani 0.195(3) 4 d SP . 2
P1 P 0.71239(7) 0.21156(7) 0.310348(12) 0.00707(12) Uani 1 1 d . . .
O1 O 0.87683(18) 0.17397(16) 0.30592(4) 0.0095(4) Uani 1 1 d . . .
O2 O 0.62540(18) 0.13161(17) 0.27647(4) 0.0106(3) Uani 1 1 d . . .
H2 H 0.5384 0.1668 0.2749 0.016 Uiso 1 1 calc R . .
O3 O 0.68533(18) 0.37973(18) 0.30925(4) 0.0088(3) Uani 1 1 d . . .
O4 O 0.5000 0.5000 0.36583(9) 0.0079(6) Uani 0.84 4 d SP . .
O5 O 0.5000 0.5000 0.25372(9) 0.0149(6) Uani 1 4 d S . .
O6 O 0.5000 0.5000 0.1371(5) 0.015(4) Uani 0.16 4 d SP . .
C1 C 0.6460(2) 0.1383(2) 0.35499(5) 0.0104(3) Uani 1 1 d . . .
H1A H 0.5388 0.1643 0.3579 0.012 Uiso 1 1 calc R . .
H1B H 0.6539 0.0278 0.3545 0.012 Uiso 1 1 calc R . .
C2 C 0.7328(3) 0.1981(3) 0.38988(6) 0.0162(5) Uani 1 1 d . . .
H2A H 0.8372 0.1611 0.3889 0.019 Uiso 1 1 calc R . .
H2B H 0.7355 0.3089 0.3889 0.019 Uiso 1 1 calc R . .
C3 C 0.6600(3) 0.1480(3) 0.42719(5) 0.0149(4) Uani 1 1 d . . .
H3A H 0.6526 0.0373 0.4272 0.018 Uiso 1 1 calc R . .
H3B H 0.5568 0.1885 0.4282 0.018 Uiso 1 1 calc R . .
C4 C 0.7437(3) 0.1971(3) 0.46313(6) 0.0189(5) Uani 1 1 d . . .
H4A H 0.7553 0.3074 0.4627 0.023 Uiso 1 1 calc R . .
H4B H 0.8451 0.1523 0.4629 0.023 Uiso 1 1 calc R . .
C5 C 0.6637(4) 0.1515(4) 0.5000 0.0172(6) Uani 1 2 d S . .
H5A H 0.5625 0.1967 0.5000 0.021 Uiso 1 2 calc SR . .
H5B H 0.6512 0.0413 0.5000 0.021 Uiso 1 2 calc SR . .

loop_
_atom_site_aniso_label
_atom_site_aniso_U_11
_atom_site_aniso_U_22
_atom_site_aniso_U_33
_atom_site_aniso_U_23
_atom_site_aniso_U_13
_atom_site_aniso_U_12
V1A 0.0050(2) 0.0050(2) 0.0048(5) 0.000 0.000 0.000
V1B 0.020(3) 0.020(3) 0.019(5) 0.000 0.000 0.000
V2A 0.0046(2) 0.0046(2) 0.0036(5) 0.000 0.000 0.000
V2B 0.0130(12) 0.0130(12) 0.017(3) 0.000 0.000 0.000
P1 0.0068(3) 0.0067(3) 0.0078(2) -0.00030(18) -0.00027(18) 0.00004(14)
O1 0.0079(8) 0.0083(8) 0.0124(7) -0.0005(5) -0.0008(5) -0.0004(6)
O2 0.0096(7) 0.0105(7) 0.0115(6) -0.0026(6) -0.0030(6) 0.0008(5)
O3 0.0085(7) 0.0070(7) 0.0109(7) 0.0010(5) 0.0015(5) 0.0015(6)
O4 0.0089(9) 0.0089(9) 0.0059(15) 0.000 0.000 0.000
O5 0.0137(8) 0.0137(8) 0.0173(15) 0.000 0.000 0.000
O6 0.015(5) 0.015(5) 0.015(9) 0.000 0.000 0.000
C1 0.0093(9) 0.0126(10) 0.0092(7) 0.0003(8) 0.0009(7) -0.0017(7)
C2 0.0187(11) 0.0200(11) 0.0098(8) 0.0010(7) -0.0006(8) -0.0082(9)
C3 0.0171(11) 0.0194(12) 0.0080(7) 0.0007(8) 0.0011(8) -0.0023(8)
C4 0.0235(12) 0.0226(11) 0.0106(8) 0.0003(8) 0.0004(8) -0.0077(10)
C5 0.0204(17) 0.0229(17) 0.0083(11) 0.000 0.000 -0.0020(12)

loop_
_geom_bond_atom_site_label_1
_geom_bond_atom_site_label_2
_geom_bond_distance
_geom_bond_site_symmetry_2
_geom_bond_publ_flag
V1A O4 1.595(3) . ?
V1A O3 2.0084(16) 4_565 ?
V1A O3 2.0084(16) 2_665 ?
V1A O3 2.0084(16) 3_655 ?
V1A O3 2.0084(16) . ?
V1B O5 1.563(9) . ?
V1B O3 2.054(3) 4_565 ?
V1B O3 2.054(3) . ?
V1B O3 2.054(3) 2_665 ?
V1B O3 2.054(3) 3_655 ?
V2A O5 1.554(3) . ?
V2A O1 1.9743(15) 13_655 ?
V2A O1 1.9743(15) 16_545 ?
V2A O1 1.9743(15) 15_565 ?
V2A O1 1.9743(15) 14_455 ?
V2B O6 1.560(2) . ?
V2B O1 1.9501(18) 13_655 ?
V2B O1 1.9501(18) 16_545 ?
V2B O1 1.9501(18) 15_565 ?
V2B O1 1.9501(18) 14_455 ?
P1 O1 1.5141(17) . ?
P1 O3 1.5215(17) . ?
P1 O2 1.5834(13) . ?
P1 C1 1.7886(18) . ?
O1 V2B 1.9501(18) 13_655 ?
O1 V2A 1.9743(15) 13_655 ?
O2 H2 0.8400 . ?
C1 C2 1.538(3) . ?
C1 H1A 0.9900 . ?
C1 H1B 0.9900 . ?
C2 C3 1.521(3) . ?
C2 H2A 0.9900 . ?
C2 H2B 0.9900 . ?
C3 C4 1.523(3) . ?
C3 H3A 0.9900 . ?
C3 H3B 0.9900 . ?
C4 C5 1.525(3) . ?
C4 H4A 0.9900 . ?
C4 H4B 0.9900 . ?
C5 C4 1.525(3) 10_556 ?
C5 H5A 0.9900 . ?
C5 H5B 0.9900 . ?
